data_7036892
loop_
_publ_author_name
'Xu, Wei-Jian'
'Chen, Shao-Li'
'Hu, Zhi-Tao'
'Lin, Rui-Biao'
'Su, Yu-Jun'
'Zhang, Wei-Xiong'
'Chen, Xiao-Ming'

_publ_section_title
;
 Cation-dependent structural phase transition and dielectric response in a
 family of cyano-bridged perovskite-like coordination polymers
;
_journal_name_full 'Dalton Trans.'
_journal_paper_doi 10.1039/C5DT03481G
_journal_year 2015
_chemical_formula_sum 'C12 H20 Fe K N8'
_chemical_formula_weight 371.31
_chemical_name_systematic
; 
 ? 
;
_space_group_IT_number 15
_symmetry_cell_setting monoclinic
_symmetry_space_group_name_Hall '-C 2yc'
_symmetry_space_group_name_H-M 'C 1 2/c 1'
_atom_sites_solution_hydrogens geom
_atom_sites_solution_primary direct
_atom_sites_solution_secondary difmap
_audit_creation_method SHELXL-97
_audit_update_record
;
2015-10-08 deposited with the CCDC.
2015-10-20 downloaded from the CCDC.
;
_cell_angle_alpha 90.00
_cell_angle_beta 107.583(3)
_cell_angle_gamma 90.00
_cell_formula_units_Z 4
_cell_length_a 15.3805(17)
_cell_length_b 8.4335(10)
_cell_length_c 13.8969(18)
_cell_measurement_reflns_used 2346
_cell_measurement_temperature 113(2)
_cell_measurement_theta_max 27.3
_cell_measurement_theta_min 3
_cell_volume 1718.4(4)
_computing_cell_refinement 'CrystalClear-SM Expert 2.1 b28 (Rigaku, 2013)'
_computing_data_collection 'CrystalClear-SM Expert 2.1 b28 (Rigaku, 2013)'
_computing_data_reduction 'CrystalClear-SM Expert 2.1 b28 (Rigaku, 2013)'
_computing_molecular_graphics 'SHELXTL-V (Sheldrick, 1997)'
_computing_publication_material 'SHELXL-97 (Sheldrick, 1997)'
_computing_structure_refinement 'SHELXL-97 (Sheldrick, 1997)'
_computing_structure_solution 'SHELXS-97 (Sheldrick, 1990)'
_diffrn_ambient_temperature 113(2)
_diffrn_measured_fraction_theta_full 0.996
_diffrn_measured_fraction_theta_max 0.996
_diffrn_measurement_device_type 'XtaLAB P300DS'
_diffrn_measurement_method '/w scan'
_diffrn_radiation_monochromator graphite
_diffrn_radiation_source 'fine-focus sealed tube'
_diffrn_radiation_type MoK\a
_diffrn_radiation_wavelength 0.71073
_diffrn_reflns_av_R_equivalents 0.0223
_diffrn_reflns_av_unetI/netI 0.0157
_diffrn_reflns_limit_h_max 19
_diffrn_reflns_limit_h_min -19
_diffrn_reflns_limit_k_max 10
_diffrn_reflns_limit_k_min -10
_diffrn_reflns_limit_l_max 18
_diffrn_reflns_limit_l_min -18
_diffrn_reflns_number 13728
_diffrn_reflns_theta_full 27.47
_diffrn_reflns_theta_max 27.47
_diffrn_reflns_theta_min 3.08
_exptl_absorpt_coefficient_mu 1.128
_exptl_absorpt_correction_T_max 0.7975
_exptl_absorpt_correction_T_min 0.6737
_exptl_absorpt_correction_type multi-scan
_exptl_absorpt_process_details 'REQAB; Jacobson, 1998'
_exptl_crystal_colour red
_exptl_crystal_density_diffrn 1.435
_exptl_crystal_density_method 'not measured'
_exptl_crystal_description block
_exptl_crystal_F_000 772
_exptl_crystal_size_max 0.38
_exptl_crystal_size_mid 0.27
_exptl_crystal_size_min 0.21
_refine_diff_density_max 0.311
_refine_diff_density_min -0.471
_refine_diff_density_rms 0.053
_refine_ls_extinction_method none
_refine_ls_goodness_of_fit_ref 1.035
_refine_ls_hydrogen_treatment mixed
_refine_ls_matrix_type full
_refine_ls_number_parameters 139
_refine_ls_number_reflns 1970
_refine_ls_number_restraints 18
_refine_ls_restrained_S_all 1.030
_refine_ls_R_factor_all 0.0250
_refine_ls_R_factor_gt 0.0247
_refine_ls_shift/su_max 0.027
_refine_ls_shift/su_mean 0.003
_refine_ls_structure_factor_coef Fsqd
_refine_ls_weighting_details 'calc w=1/[\s^2^(Fo^2^)+(0.0241P)^2^+2.1965P] where P=(Fo^2^+2Fc^2^)/3'
_refine_ls_weighting_scheme calc
_refine_ls_wR_factor_gt 0.0578
_refine_ls_wR_factor_ref 0.0580
_reflns_number_gt 1947
_reflns_number_total 1970
_reflns_threshold_expression >2sigma(I)
_cod_data_source_file c5dt03481g2.cif
_cod_data_source_block 3_113_K
_cod_original_sg_symbol_H-M C2/c
_cod_database_code 7036892

loop_
_symmetry_equiv_pos_as_xyz
'x, y, z'
'-x, y, -z+1/2'
'x+1/2, y+1/2, z'
'-x+1/2, y+1/2, -z+1/2'
'-x, -y, -z'
'x, -y, z-1/2'
'-x+1/2, -y+1/2, -z'
'x+1/2, -y+1/2, z-1/2'

loop_
_atom_site_label
_atom_site_type_symbol
_atom_site_fract_x
_atom_site_fract_y
_atom_site_fract_z
_atom_site_U_iso_or_equiv
_atom_site_adp_type
_atom_site_occupancy
_atom_site_symmetry_multiplicity
_atom_site_calc_flag
_atom_site_refinement_flags
_atom_site_disorder_assembly
_atom_site_disorder_group
K1 K 0.5000 0.78005(2) 0.2500 0.01627(4) Uani 1 2 d S . .
C1 C 0.68696(3) 0.43878(6) 0.43054(4) 0.01594(12) Uani 1 1 d . . .
N1 N 0.64609(3) 0.54778(6) 0.39134(4) 0.02460(13) Uani 1 1 d . . .
Fe1 Fe 0.7500 0.2500 0.5000 0.01109(2) Uani 1 2 d S . .
C2 C 0.66491(3) 0.12016(6) 0.39849(4) 0.01667(12) Uani 1 1 d . . .
N2 N 0.61384(3) 0.04506(6) 0.33794(4) 0.02952(14) Uani 1 1 d . . .
N3 N 0.88911(3) 0.24558(6) 0.37880(3) 0.02534(14) Uani 1 1 d . . .
C3 C 0.83635(3) 0.24825(6) 0.42231(4) 0.01636(13) Uani 1 1 d . . .
N4B N 0.37797(6) 0.30994(12) 0.40251(7) 0.0191(2) Uani 0.4945(8) 1 d P A 1
H4B H 0.3753 0.3835 0.4514 0.023 Uiso 0.4945(8) 1 calc PR A 1
C6B C 0.28993(7) 0.31798(16) 0.32222(9) 0.02567(15) Uani 0.4945(8) 1 d PU A 1
H6BA H 0.2807 0.4255 0.2942 0.039 Uiso 0.4945(8) 1 calc PR A 1
H6BB H 0.2405 0.2913 0.3504 0.039 Uiso 0.4945(8) 1 calc PR A 1
H6BC H 0.2900 0.2424 0.2687 0.039 Uiso 0.4945(8) 1 calc PR A 1
C5B C 0.45427(7) 0.35413(16) 0.36791(9) 0.0306(3) Uani 0.4945(8) 1 d PU A 1
H5BA H 0.4598 0.2787 0.3164 0.046 Uiso 0.4945(8) 1 calc PR A 1
H5BB H 0.5104 0.3527 0.4249 0.046 Uiso 0.4945(8) 1 calc PR A 1
H5BC H 0.4444 0.4609 0.3389 0.046 Uiso 0.4945(8) 1 calc PR A 1
C4B C 0.39087(9) 0.15570(17) 0.45086(11) 0.0408(4) Uani 0.4945(8) 1 d PU A 1
H4BA H 0.3437 0.1385 0.4839 0.061 Uiso 0.4945(8) 1 calc PR A 1
H4BB H 0.4512 0.1513 0.5013 0.061 Uiso 0.4945(8) 1 calc PR A 1
H4BC H 0.3865 0.0731 0.4000 0.061 Uiso 0.4945(8) 1 calc PR A 1
N4A N 0.38190(6) 0.24885(10) 0.34831(7) 0.0159(2) Uani 0.5055(8) 1 d P A 2
H4A H 0.3791 0.1842 0.2932 0.019 Uiso 0.5055(8) 1 calc PR A 2
C6A C 0.29254(8) 0.32822(17) 0.32689(10) 0.02567(15) Uani 0.5055(8) 1 d PU A 2
H6AA H 0.2923 0.3962 0.3840 0.039 Uiso 0.5055(8) 1 calc PR A 2
H6AB H 0.2444 0.2482 0.3166 0.039 Uiso 0.5055(8) 1 calc PR A 2
H6AC H 0.2816 0.3930 0.2659 0.039 Uiso 0.5055(8) 1 calc PR A 2
C5A C 0.45671(7) 0.36620(15) 0.35603(10) 0.0221(3) Uani 0.5055(8) 1 d PU A 2
H5AA H 0.4437 0.4263 0.2929 0.033 Uiso 0.5055(8) 1 calc PR A 2
H5AB H 0.5148 0.3100 0.3682 0.033 Uiso 0.5055(8) 1 calc PR A 2
H5AC H 0.4606 0.4392 0.4120 0.033 Uiso 0.5055(8) 1 calc PR A 2
C4A C 0.40312(9) 0.14510(18) 0.43793(13) 0.0409(4) Uani 0.5055(8) 1 d PU A 2
H4AA H 0.4083 0.2094 0.4982 0.061 Uiso 0.5055(8) 1 calc PR A 2
H4AB H 0.4609 0.0900 0.4454 0.061 Uiso 0.5055(8) 1 calc PR A 2
H4AC H 0.3542 0.0670 0.4297 0.061 Uiso 0.5055(8) 1 calc PR A 2

loop_
_atom_site_aniso_label
_atom_site_aniso_U_11
_atom_site_aniso_U_22
_atom_site_aniso_U_33
_atom_site_aniso_U_23
_atom_site_aniso_U_13
_atom_site_aniso_U_12
K1 0.01549(6) 0.01953(7) 0.01616(6) 0.000 0.00832(5) 0.000
C1 0.01285(17) 0.0175(2) 0.0185(2) -0.00167(19) 0.00623(15) -0.00402(18)
N1 0.01794(18) 0.0209(2) 0.0336(2) 0.0067(2) 0.00581(17) -0.00100(18)
Fe1 0.00946(4) 0.01331(5) 0.01108(4) -0.00045(3) 0.00396(3) -0.00084(3)
C2 0.01535(19) 0.0146(2) 0.0196(2) 0.00042(19) 0.00472(16) 0.00244(18)
N2 0.0219(2) 0.0213(2) 0.0364(3) -0.0084(2) -0.0047(2) 0.00250(19)
N3 0.01917(18) 0.0408(3) 0.0186(2) 0.00294(19) 0.00946(16) 0.00216(19)
C3 0.0145(2) 0.0199(3) 0.0136(2) 0.00073(18) 0.00256(17) 0.00022(18)
N4B 0.0172(3) 0.0218(5) 0.0194(4) -0.0037(4) 0.0071(3) -0.0041(3)
C6B 0.0156(2) 0.0311(3) 0.0281(3) 0.0054(2) 0.00329(19) 0.0020(2)
C5B 0.0226(4) 0.0362(6) 0.0373(5) 0.0223(5) 0.0158(4) 0.0071(5)
C4B 0.0268(6) 0.0437(7) 0.0386(6) 0.0283(6) -0.0102(5) -0.0092(6)
N4A 0.0174(4) 0.0151(4) 0.0154(4) -0.0048(3) 0.0052(3) -0.0018(3)
C6A 0.0156(2) 0.0311(3) 0.0281(3) 0.0054(2) 0.00329(19) 0.0020(2)
C5A 0.0158(4) 0.0188(5) 0.0341(5) 0.0027(5) 0.0113(4) -0.0055(4)
C4A 0.0275(5) 0.0302(7) 0.0659(8) 0.0263(6) 0.0153(5) -0.0005(5)

loop_
_atom_type_symbol
_atom_type_description
_atom_type_scat_dispersion_real
_atom_type_scat_dispersion_imag
_atom_type_scat_source
C C 0.0033 0.0016 'International Tables Vol C Tables 4.2.6.8 and 6.1.1.4'
H H 0.0000 0.0000 'International Tables Vol C Tables 4.2.6.8 and 6.1.1.4'
Fe Fe 0.3463 0.8444 'International Tables Vol C Tables 4.2.6.8 and 6.1.1.4'
K K 0.2009 0.2494 'International Tables Vol C Tables 4.2.6.8 and 6.1.1.4'
N N 0.0061 0.0033 'International Tables Vol C Tables 4.2.6.8 and 6.1.1.4'

loop_
_geom_angle_atom_site_label_1
_geom_angle_atom_site_label_2
_geom_angle_atom_site_label_3
_geom_angle
_geom_angle_site_symmetry_1
_geom_angle_site_symmetry_3
N3 K1 N3 168.23(2) 3_455 4_655
N3 K1 N2 102.510(17) 3_455 1_565
N3 K1 N2 86.722(17) 4_655 1_565
N3 K1 N2 86.722(17) 3_455 2_665
N3 K1 N2 102.510(17) 4_655 2_665
N2 K1 N2 77.92(2) 1_565 2_665
N3 K1 N1 83.054(16) 3_455 2_655
N3 K1 N1 89.680(16) 4_655 2_655
N2 K1 N1 165.762(14) 1_565 2_655
N2 K1 N1 89.445(15) 2_665 2_655
N3 K1 N1 89.680(16) 3_455 .
N3 K1 N1 83.054(16) 4_655 .
N2 K1 N1 89.445(15) 1_565 .
N2 K1 N1 165.762(14) 2_665 .
N1 K1 N1 103.80(2) 2_655 .
N1 C1 Fe1 176.47(5) . .
C1 N1 K1 165.25(4) . .
C2 Fe1 C2 180.000(1) . 7_656
C2 Fe1 C3 89.10(2) . 7_656
C2 Fe1 C3 90.90(2) 7_656 7_656
C2 Fe1 C3 90.90(2) . .
C2 Fe1 C3 89.10(2) 7_656 .
C3 Fe1 C3 180.0 7_656 .
C2 Fe1 C1 88.61(2) . .
C2 Fe1 C1 91.39(2) 7_656 .
C3 Fe1 C1 87.03(2) 7_656 .
C3 Fe1 C1 92.97(2) . .
C2 Fe1 C1 91.39(2) . 7_656
C2 Fe1 C1 88.61(2) 7_656 7_656
C3 Fe1 C1 92.97(2) 7_656 7_656
C3 Fe1 C1 87.03(2) . 7_656
C1 Fe1 C1 180.00(3) . 7_656
N2 C2 Fe1 179.09(5) . .
C2 N2 K1 158.67(5) . 1_545
C3 N3 K1 170.02(4) . 3_545
N3 C3 Fe1 178.09(4) . .
C5B N4B C4B 111.99(10) . .
C5B N4B C6B 112.90(9) . .
C4B N4B C6B 110.98(9) . .
C4A N4A C6A 113.21(11) . .
C4A N4A C5A 111.25(9) . .
C6A N4A C5A 111.31(9) . .

loop_
_geom_bond_atom_site_label_1
_geom_bond_atom_site_label_2
_geom_bond_distance
_geom_bond_site_symmetry_2
K1 N3 2.8357(6) 3_455
K1 N3 2.8357(6) 4_655
K1 N2 2.8743(6) 1_565
K1 N2 2.8743(6) 2_665
K1 N1 3.1744(5) 2_655
K1 N1 3.1744(5) .
C1 N1 1.1533(7) .
C1 Fe1 1.9599(5) .
Fe1 C2 1.9458(5) .
Fe1 C2 1.9458(5) 7_656
Fe1 C3 1.9484(6) 7_656
Fe1 C3 1.9484(6) .
Fe1 C1 1.9599(5) 7_656
C2 N2 1.1519(7) .
N2 K1 2.8743(6) 1_545
N3 C3 1.1494(8) .
N3 K1 2.8357(6) 3_545
N4B C5B 1.4451(16) .
N4B C4B 1.4499(18) .
N4B C6B 1.4732(13) .
N4A C4A 1.4756(18) .
N4A C6A 1.4760(15) .
N4A C5A 1.4967(15) .

loop_
_geom_torsion_atom_site_label_1
_geom_torsion_atom_site_label_2
_geom_torsion_atom_site_label_3
_geom_torsion_atom_site_label_4
_geom_torsion
_geom_torsion_site_symmetry_1
_geom_torsion_site_symmetry_4
Fe1 C1 N1 K1 -64.2(9) . .
N3 K1 N1 C1 83.57(18) 3_455 .
N3 K1 N1 C1 -87.15(18) 4_655 .
N2 K1 N1 C1 -173.92(18) 1_565 .
N2 K1 N1 C1 158.82(16) 2_665 .
N1 K1 N1 C1 0.80(18) 2_655 .
N1 C1 Fe1 C2 70.0(8) . .
N1 C1 Fe1 C2 -110.0(8) . 7_656
N1 C1 Fe1 C3 -19.1(8) . 7_656
N1 C1 Fe1 C3 160.9(8) . .
N1 C1 Fe1 C1 67(100) . 7_656
C2 Fe1 C2 N2 -131(52) 7_656 .
C3 Fe1 C2 N2 76(4) 7_656 .
C3 Fe1 C2 N2 -104(4) . .
C1 Fe1 C2 N2 -11(4) . .
C1 Fe1 C2 N2 169(68) 7_656 .
Fe1 C2 N2 K1 -138(4) . 1_545
K1 N3 C3 Fe1 -156.6(13) 3_545 .
C2 Fe1 C3 N3 -124.5(15) . .
C2 Fe1 C3 N3 55.5(15) 7_656 .
C3 Fe1 C3 N3 -120(100) 7_656 .
C1 Fe1 C3 N3 146.9(15) . .
C1 Fe1 C3 N3 -33.1(15) 7_656 .
